data_4038077
loop_
_publ_author_name
'Das, Tamal Kanti'
'Madica, Krishnaprasad'
'Krishnan, Jagadeesh'
'Marelli, Udaya Kiran'
'Biju, Akkattu T.'

_publ_section_title
;
 N-Heterocyclic Carbene Catalysis Exploiting Oxidative Imine Umpolung for
 the Generation of Imidoyl Azoliums.
;
_journal_issue 7
_journal_name_full 'The Journal of organic chemistry'
_journal_page_first 5114
_journal_page_last 5121
_journal_paper_doi 10.1021/acs.joc.0c00360
_journal_volume 85
_journal_year 2020
_chemical_formula_sum 'C24 H14 F6 N2 O2'
_chemical_formula_weight 476.37
_space_group_crystal_system triclinic
_space_group_IT_number 2
_space_group_name_Hall '-P 1'
_space_group_name_H-M_alt 'P -1'
_atom_sites_solution_hydrogens mixed
_audit_creation_method SHELXL-2017/1
_cell_angle_alpha 92.866(4)
_cell_angle_beta 91.401(4)
_cell_angle_gamma 99.979(4)
_cell_formula_units_Z 1
_cell_length_a 5.7211(4)
_cell_length_b 8.2943(6)
_cell_length_c 11.0522(7)
_cell_measurement_reflns_used 250
_cell_measurement_temperature 296(2)
_cell_measurement_theta_max 27.6
_cell_measurement_theta_min 2.2
_cell_volume 515.58(6)
_computing_cell_refinement 'SMART APEX II'
_computing_data_collection 'SMART APEX II (BRUKER,2010)'
_computing_data_reduction 'SAINT (BRUKER,2000)'
_computing_molecular_graphics 'Ortep-3v2 for windows (Farrugia,1997)'
_computing_publication_material 'PLATON (Spek, 2008)'
_computing_structure_refinement 'SHELXL-2017/1 (Sheldrick, 2017)'
_computing_structure_solution 'SHELXS-2017/1 (Sheldrick, 2017)'
_diffrn_ambient_temperature 296(2)
_diffrn_measured_fraction_theta_full 0.979
_diffrn_measured_fraction_theta_max 0.974
_diffrn_measurement_device_type 'CCD area detector'
_diffrn_measurement_method 'phi and omega scans'
_diffrn_radiation_type MoK\a
_diffrn_radiation_wavelength 0.71073
_diffrn_reflns_av_R_equivalents 0.0247
_diffrn_reflns_av_unetI/netI 0.0269
_diffrn_reflns_Laue_measured_fraction_full 0.979
_diffrn_reflns_Laue_measured_fraction_max 0.974
_diffrn_reflns_limit_h_max 7
_diffrn_reflns_limit_h_min -7
_diffrn_reflns_limit_k_max 10
_diffrn_reflns_limit_k_min -10
_diffrn_reflns_limit_l_max 14
_diffrn_reflns_limit_l_min -13
_diffrn_reflns_number 8046
_diffrn_reflns_point_group_measured_fraction_full 0.979
_diffrn_reflns_point_group_measured_fraction_max 0.974
_diffrn_reflns_theta_full 25.242
_diffrn_reflns_theta_max 27.497
_diffrn_reflns_theta_min 1.846
_diffrn_source 'fine-focus sealed tube'
_exptl_absorpt_coefficient_mu 0.135
_exptl_absorpt_correction_T_max 0.9873
_exptl_absorpt_correction_T_min 0.8623
_exptl_absorpt_correction_type multi-scan
_exptl_absorpt_process_details
;
'XPREP' - A PROGRAM DATA PREPARATION & RECIPROCAL 
SPACE EXPLORATION,
Bruker Analytical X-ray Systems, 1997
;
_exptl_crystal_colour White
_exptl_crystal_density_diffrn 1.534
_exptl_crystal_description Block
_exptl_crystal_F_000 242
_exptl_crystal_size_max 0.20
_exptl_crystal_size_mid 0.10
_exptl_crystal_size_min 0.10
_refine_diff_density_max 0.153
_refine_diff_density_min -0.182
_refine_diff_density_rms 0.036
_refine_ls_extinction_method none
_refine_ls_goodness_of_fit_ref 1.030
_refine_ls_hydrogen_treatment mixed
_refine_ls_matrix_type full
_refine_ls_number_parameters 158
_refine_ls_number_reflns 2307
_refine_ls_number_restraints 0
_refine_ls_restrained_S_all 1.030
_refine_ls_R_factor_all 0.0706
_refine_ls_R_factor_gt 0.0410
_refine_ls_shift/su_max 0.000
_refine_ls_shift/su_mean 0.000
_refine_ls_structure_factor_coef Fsqd
_refine_ls_weighting_details 'w=1/[\s^2^(Fo^2^)+(0.0539P)^2^+0.0719P] where P=(Fo^2^+2Fc^2^)/3'
_refine_ls_weighting_scheme calc
_refine_ls_wR_factor_gt 0.1031
_refine_ls_wR_factor_ref 0.1193
_reflns_Friedel_coverage 0.000
_reflns_number_gt 1518
_reflns_number_total 2307
_reflns_threshold_expression 'I > 2\s(I)'
_cod_data_source_file jo0c00360_si_002.cif
_cod_data_source_block shelx
_cod_depositor_comments 'Adding full bibliography for 4038077.cif.'
_cod_database_code 4038077
_shelx_shelxl_version_number 2017/1
_shelx_space_group_comment
;
The symmetry employed for this shelxl refinement is uniquely defined
by the following loop, which should always be used as a source of
symmetry information in preference to the above space-group names.
They are only intended as comments.
;

loop_
_space_group_symop_operation_xyz
'x, y, z'
'-x, -y, -z'

loop_
_atom_site_label
_atom_site_type_symbol
_atom_site_fract_x
_atom_site_fract_y
_atom_site_fract_z
_atom_site_U_iso_or_equiv
_atom_site_adp_type
_atom_site_occupancy
_atom_site_site_symmetry_order
_atom_site_calc_flag
_atom_site_refinement_flags_posn
_atom_site_refinement_flags_adp
_atom_site_refinement_flags_occupancy
_atom_site_disorder_assembly
_atom_site_disorder_group
H7 H 0.464(3) 0.578(2) 0.7357(15) 0.061(5) Uiso 1 1 d . . . . .
C9 C 0.0264(3) 0.85474(18) 0.93676(13) 0.0389(4) Uani 1 1 d . . . . .
N1 N -0.1215(2) 0.57999(15) 0.85657(12) 0.0451(3) Uani 1 1 d . . . . .
C1 C -0.0759(3) 0.43517(19) 0.79624(14) 0.0433(4) Uani 1 1 d . . . . .
O1 O 0.27461(18) 0.70242(14) 0.83037(10) 0.0505(3) Uani 1 1 d . . . . .
C11 C 0.2085(3) 0.99073(19) 0.94182(14) 0.0439(4) Uani 1 1 d . . . . .
H11 H 0.348951 0.984693 0.902630 0.053 Uiso 1 1 calc R U . . .
C8 C 0.0499(3) 0.70049(19) 0.87069(13) 0.0411(4) Uani 1 1 d . . . . .
C6 C 0.1304(3) 0.43238(18) 0.73381(14) 0.0436(4) Uani 1 1 d . . . . .
C10 C -0.1821(3) 0.86646(19) 0.99578(14) 0.0443(4) Uani 1 1 d . . . . .
H10 H -0.305027 0.776717 0.993019 0.053 Uiso 1 1 calc R U . . .
C7 C 0.3011(3) 0.5912(2) 0.73021(15) 0.0476(4) Uani 1 1 d . . . . .
F3 F 0.2965(2) 0.58656(14) 0.51683(10) 0.0797(4) Uani 1 1 d . . . . .
C5 C 0.1686(3) 0.2884(2) 0.67521(16) 0.0535(4) Uani 1 1 d . . . . .
H5 H 0.307999 0.286078 0.634114 0.064 Uiso 1 1 calc R U . . .
F1 F 0.0577(2) 0.72095(14) 0.60505(10) 0.0772(4) Uani 1 1 d . . . . .
C3 C -0.2048(4) 0.1507(2) 0.73951(17) 0.0600(5) Uani 1 1 d . . . . .
H3 H -0.317964 0.055769 0.741060 0.072 Uiso 1 1 calc R U . . .
C4 C -0.0009(4) 0.1480(2) 0.67786(17) 0.0602(5) Uani 1 1 d . . . . .
H4 H 0.023702 0.051462 0.637663 0.072 Uiso 1 1 calc R U . . .
C2 C -0.2441(3) 0.2928(2) 0.79928(16) 0.0539(4) Uani 1 1 d . . . . .
H2 H -0.382539 0.293511 0.841514 0.065 Uiso 1 1 calc R U . . .
F2 F 0.4284(3) 0.81618(15) 0.61108(12) 0.1049(5) Uani 1 1 d . . . . .
C12 C 0.2713(4) 0.6791(2) 0.61565(17) 0.0594(5) Uani 1 1 d . . . . .

loop_
_atom_site_aniso_label
_atom_site_aniso_U_11
_atom_site_aniso_U_22
_atom_site_aniso_U_33
_atom_site_aniso_U_23
_atom_site_aniso_U_13
_atom_site_aniso_U_12
C9 0.0350(8) 0.0431(9) 0.0381(8) 0.0015(7) -0.0024(6) 0.0060(6)
N1 0.0384(7) 0.0426(7) 0.0526(8) 0.0003(6) 0.0020(6) 0.0033(6)
C1 0.0448(9) 0.0402(9) 0.0446(9) 0.0026(7) -0.0044(7) 0.0070(7)
O1 0.0343(6) 0.0530(7) 0.0611(7) -0.0158(5) 0.0012(5) 0.0041(5)
C11 0.0345(8) 0.0507(9) 0.0457(9) -0.0010(7) 0.0042(6) 0.0056(7)
C8 0.0343(8) 0.0462(9) 0.0432(9) 0.0004(7) -0.0005(6) 0.0085(7)
C6 0.0432(9) 0.0398(9) 0.0478(9) 0.0007(7) -0.0049(7) 0.0085(7)
C10 0.0372(8) 0.0424(9) 0.0500(9) -0.0014(7) 0.0014(7) -0.0010(7)
C7 0.0375(9) 0.0469(9) 0.0575(11) -0.0102(8) 0.0043(7) 0.0085(7)
F3 0.1083(10) 0.0675(7) 0.0616(7) -0.0061(6) 0.0258(6) 0.0102(6)
C5 0.0572(11) 0.0468(10) 0.0581(11) -0.0016(8) -0.0015(8) 0.0153(8)
F1 0.0971(10) 0.0717(8) 0.0703(8) 0.0143(6) 0.0024(6) 0.0327(7)
C3 0.0722(13) 0.0403(10) 0.0632(12) 0.0055(8) -0.0055(9) -0.0023(8)
C4 0.0820(14) 0.0393(10) 0.0593(11) -0.0012(8) -0.0073(9) 0.0134(9)
C2 0.0526(10) 0.0480(10) 0.0582(11) 0.0067(8) 0.0003(8) -0.0006(8)
F2 0.1290(12) 0.0647(8) 0.1028(10) 0.0048(7) 0.0242(8) -0.0370(8)
C12 0.0678(12) 0.0428(10) 0.0626(12) -0.0044(8) 0.0159(9) -0.0039(9)

loop_
_atom_type_symbol
_atom_type_description
_atom_type_scat_dispersion_real
_atom_type_scat_dispersion_imag
_atom_type_scat_source
C C 0.0033 0.0016 'International Tables Vol C Tables 4.2.6.8 and 6.1.1.4'
H H 0.0000 0.0000 'International Tables Vol C Tables 4.2.6.8 and 6.1.1.4'
F F 0.0171 0.0103 'International Tables Vol C Tables 4.2.6.8 and 6.1.1.4'
N N 0.0061 0.0033 'International Tables Vol C Tables 4.2.6.8 and 6.1.1.4'
O O 0.0106 0.0060 'International Tables Vol C Tables 4.2.6.8 and 6.1.1.4'

loop_
_geom_angle_atom_site_label_1
_geom_angle_atom_site_label_2
_geom_angle_atom_site_label_3
_geom_angle
_geom_angle_site_symmetry_1
_geom_angle_site_symmetry_3
_geom_angle_publ_flag
C10 C9 C11 118.80(14) . . ?
C10 C9 C8 119.53(14) . . ?
C11 C9 C8 121.67(14) . . ?
C8 N1 C1 117.58(14) . . ?
C6 C1 C2 119.63(15) . . ?
C6 C1 N1 121.58(14) . . ?
C2 C1 N1 118.79(15) . . ?
C8 O1 C7 117.17(12) . . ?
C10 C11 C9 120.55(14) 2_577 . ?
N1 C8 O1 125.39(14) . . ?
N1 C8 C9 122.41(14) . . ?
O1 C8 C9 112.18(12) . . ?
C5 C6 C1 120.01(15) . . ?
C5 C6 C7 122.84(15) . . ?
C1 C6 C7 117.12(14) . . ?
C11 C10 C9 120.66(14) 2_577 . ?
O1 C7 C6 111.94(13) . . ?
O1 C7 C12 107.15(14) . . ?
C6 C7 C12 112.65(14) . . ?
C4 C5 C6 119.85(17) . . ?
C4 C3 C2 120.61(17) . . ?
C3 C4 C5 120.14(17) . . ?
C3 C2 C1 119.75(17) . . ?
F2 C12 F3 106.90(15) . . ?
F2 C12 F1 106.56(16) . . ?
F3 C12 F1 106.56(16) . . ?
F2 C12 C7 112.29(16) . . ?
F3 C12 C7 111.88(15) . . ?
F1 C12 C7 112.26(14) . . ?

loop_
_geom_bond_atom_site_label_1
_geom_bond_atom_site_label_2
_geom_bond_distance
_geom_bond_site_symmetry_2
_geom_bond_publ_flag
C9 C10 1.389(2) . ?
C9 C11 1.394(2) . ?
C9 C8 1.469(2) . ?
N1 C8 1.2736(19) . ?
N1 C1 1.412(2) . ?
C1 C6 1.385(2) . ?
C1 C2 1.390(2) . ?
O1 C8 1.3687(17) . ?
O1 C7 1.4330(19) . ?
C11 C10 1.374(2) 2_577 ?
C6 C5 1.383(2) . ?
C6 C7 1.501(2) . ?
C7 C12 1.513(3) . ?
F3 C12 1.329(2) . ?
C5 C4 1.382(2) . ?
F1 C12 1.331(2) . ?
C3 C4 1.368(3) . ?
C3 C2 1.377(2) . ?
F2 C12 1.326(2) . ?
